data_4107074
loop_
_publ_author_name
'Patrick J. Donoghue'
'Jacqui Tehranchi'
'Christopher J. Cramer'
'Ritimukta Sarangi'
'Edward I. Solomon'
'William B. Tolman'

_publ_section_title
;
 Rapid C-H Bond Activation by a Monocopper(III)-Hydroxide Complex
;
_journal_name_full 'Journal of the American Chemical Society'
_journal_page_first 17602
_journal_page_last 17605
_journal_paper_doi 10.1021/ja207882h
_journal_volume 133
_journal_year 2011
_chemical_formula_moiety 'C62 H78 Cu N3 O3'
_chemical_formula_sum 'C31 H39 Cu N3 O2'
_chemical_formula_weight 549.19
_chemical_name_common 11112s
_chemical_name_systematic (CupyN2ipr2)(H2O)
_space_group_IT_number 54
_symmetry_cell_setting orthorhombic
_symmetry_space_group_name_Hall '-P 2a 2ac'
_symmetry_space_group_name_H-M 'P c c a'
_atom_sites_solution_hydrogens geom
_atom_sites_solution_primary direct
_atom_sites_solution_secondary difmap
_audit_creation_method SHELXL-97
_cell_angle_alpha 90.00
_cell_angle_beta 90.00
_cell_angle_gamma 90.00
_cell_formula_units_Z 4
_cell_length_a 36.363
_cell_length_b 15.363
_cell_length_c 15.080
_cell_measurement_reflns_used 2858
_cell_measurement_temperature 293(2)
_cell_measurement_theta_max 27.49
_cell_measurement_theta_min 2.53
_cell_volume 8424.363
_computing_cell_refinement 'Bruker SAINT'
_computing_data_collection 'Bruker APEX2'
_computing_data_reduction 'Bruker SAINT'
_computing_molecular_graphics 'Bruker SHELXTL'
_computing_publication_material 'Bruker SHELXTL'
_computing_structure_refinement 'SHELXL-97 (Sheldrick, 1997)'
_computing_structure_solution 'SHELXS-97 (Sheldrick, 1990)'
_diffrn_ambient_temperature 293(2)
_diffrn_measured_fraction_theta_full 0.998
_diffrn_measured_fraction_theta_max 0.998
_diffrn_measurement_device_type 'Bruker APEX-II CCD'
_diffrn_measurement_method '\f and \w scans'
_diffrn_radiation_monochromator graphite
_diffrn_radiation_source 'fine-focus sealed tube'
_diffrn_radiation_type MoK\a
_diffrn_radiation_wavelength 0.71073
_diffrn_reflns_av_R_equivalents 0.0401
_diffrn_reflns_av_sigmaI/netI 0.0230
_diffrn_reflns_limit_h_max 47
_diffrn_reflns_limit_h_min -47
_diffrn_reflns_limit_k_max 19
_diffrn_reflns_limit_k_min -19
_diffrn_reflns_limit_l_max 19
_diffrn_reflns_limit_l_min -19
_diffrn_reflns_number 92612
_diffrn_reflns_theta_full 27.49
_diffrn_reflns_theta_max 27.49
_diffrn_reflns_theta_min 1.74
_diffrn_standards_number 0
_exptl_absorpt_coefficient_mu 0.543
_exptl_absorpt_correction_T_max 0.9734
_exptl_absorpt_correction_T_min 0.7730
_exptl_absorpt_correction_type multi-scan
_exptl_absorpt_process_details 'SADABS, R. Blessing, 1995'
_exptl_crystal_colour red
_exptl_crystal_density_diffrn 0.891
_exptl_crystal_description plate
_exptl_crystal_F_000 2392
_exptl_crystal_size_max 0.50
_exptl_crystal_size_mid 0.30
_exptl_crystal_size_min 0.05
_refine_diff_density_max 0.417
_refine_diff_density_min -0.770
_refine_diff_density_rms 0.056
_refine_ls_extinction_method none
_refine_ls_goodness_of_fit_ref 1.083
_refine_ls_hydrogen_treatment mixed
_refine_ls_matrix_type full
_refine_ls_number_parameters 369
_refine_ls_number_reflns 9650
_refine_ls_number_restraints 0
_refine_ls_restrained_S_all 1.083
_refine_ls_R_factor_all 0.0630
_refine_ls_R_factor_gt 0.0474
_refine_ls_shift/su_max 0.004
_refine_ls_shift/su_mean 0.000
_refine_ls_structure_factor_coef Fsqd
_refine_ls_weighting_details 'calc w=1/[\s^2^(Fo^2^)+(0.0741P)^2^+3.2187P] where P=(Fo^2^+2Fc^2^)/3'
_refine_ls_weighting_scheme calc
_refine_ls_wR_factor_gt 0.1361
_refine_ls_wR_factor_ref 0.1425
_reflns_number_gt 7305
_reflns_number_total 9650
_reflns_threshold_expression >2sigma(I)
_cod_data_source_file ja207882h_si_003_4.cif
_cod_data_source_block (CupyN2ipr2)(H2O)
_cod_original_cell_volume 8424.4
_cod_database_code 4107074

loop_
_symmetry_equiv_pos_as_xyz
'x, y, z'
'-x+1/2, -y, z'
'x+1/2, -y, -z+1/2'
'-x, y, -z+1/2'
'-x, -y, -z'
'x-1/2, y, -z'
'-x-1/2, y, z-1/2'
'x, -y, z-1/2'

loop_
_atom_site_label
_atom_site_type_symbol
_atom_site_fract_x
_atom_site_fract_y
_atom_site_fract_z
_atom_site_U_iso_or_equiv
_atom_site_adp_type
_atom_site_occupancy
_atom_site_symmetry_multiplicity
_atom_site_calc_flag
_atom_site_refinement_flags
_atom_site_disorder_assembly
_atom_site_disorder_group
Cu1 Cu 0.608894(7) 0.748081(14) 0.776839(15) 0.02795(9) Uani 1 1 d . . .
O3 O 0.60978(8) 0.64713(13) 0.69863(14) 0.0690(7) Uani 1 1 d . . .
HO1 H 0.602(2) 0.644(5) 0.650(5) 0.23(4) Uiso 1 1 d . . .
HO2 H 0.6224(14) 0.598(4) 0.701(3) 0.141(18) Uiso 1 1 d . . .
N1 N 0.60193(4) 0.84843(10) 0.84883(10) 0.0268(3) Uani 1 1 d . . .
C1 C 0.60605(5) 0.83970(13) 0.93641(13) 0.0296(4) Uani 1 1 d . . .
C2 C 0.59931(6) 0.91020(14) 0.99065(14) 0.0359(5) Uani 1 1 d . . .
H2A H 0.6019 0.9057 1.0518 0.043 Uiso 1 1 calc R . .
C3 C 0.58861(6) 0.98824(13) 0.95170(14) 0.0366(5) Uani 1 1 d . . .
H3A H 0.5840 1.0365 0.9872 0.044 Uiso 1 1 calc R . .
C4 C 0.58472(6) 0.99487(13) 0.86084(14) 0.0348(4) Uani 1 1 d . . .
H4A H 0.5775 1.0470 0.8347 0.042 Uiso 1 1 calc R . .
C5 C 0.59182(5) 0.92209(12) 0.80982(13) 0.0282(4) Uani 1 1 d . . .
C6 C 0.61886(6) 0.74955(12) 0.96184(14) 0.0323(4) Uani 1 1 d . . .
O1 O 0.62574(5) 0.73308(11) 1.03995(10) 0.0481(4) Uani 1 1 d . . .
N2 N 0.62199(5) 0.69681(11) 0.89133(11) 0.0313(4) Uani 1 1 d . . .
C7 C 0.63757(6) 0.61191(13) 0.90537(13) 0.0332(4) Uani 1 1 d . . .
C8 C 0.61501(7) 0.54282(14) 0.92974(15) 0.0404(5) Uani 1 1 d . . .
C9 C 0.63133(8) 0.46085(16) 0.94028(18) 0.0546(7) Uani 1 1 d . . .
H9A H 0.6170 0.4139 0.9582 0.066 Uiso 1 1 calc R . .
C10 C 0.66824(9) 0.44868(18) 0.9246(2) 0.0631(8) Uani 1 1 d . . .
H10A H 0.6786 0.3936 0.9307 0.076 Uiso 1 1 calc R . .
C11 C 0.68958(8) 0.51721(18) 0.9002(2) 0.0621(8) Uani 1 1 d . . .
H11A H 0.7145 0.5083 0.8903 0.075 Uiso 1 1 calc R . .
C12 C 0.67514(7) 0.60016(16) 0.88953(18) 0.0489(6) Uani 1 1 d . B .
C13 C 0.57397(7) 0.55351(17) 0.9429(2) 0.0550(7) Uani 1 1 d . . .
H13A H 0.5686 0.6160 0.9446 0.066 Uiso 1 1 calc R . .
C14 C 0.56139(12) 0.5147(4) 1.0293(3) 0.129(2) Uani 1 1 d . . .
H14A H 0.5358 0.5273 1.0380 0.194 Uiso 1 1 calc R . .
H14B H 0.5754 0.5392 1.0771 0.194 Uiso 1 1 calc R . .
H14C H 0.5650 0.4528 1.0279 0.194 Uiso 1 1 calc R . .
C15 C 0.55296(9) 0.5148(3) 0.8672(3) 0.0912(12) Uani 1 1 d . . .
H15A H 0.5604 0.5422 0.8128 0.137 Uiso 1 1 calc R . .
H15B H 0.5271 0.5239 0.8762 0.137 Uiso 1 1 calc R . .
H15C H 0.5579 0.4535 0.8639 0.137 Uiso 1 1 calc R . .
C16 C 0.69976(8) 0.6745(2) 0.8619(3) 0.0728(9) Uani 1 1 d . . .
H16A H 0.6866 0.7290 0.8501 0.087 Uiso 1 1 calc R A 1
C17 C 0.7331(3) 0.6840(8) 0.9326(7) 0.092(2) Uani 0.522(10) 1 d P B 1
H17A H 0.7244 0.6687 0.9906 0.138 Uiso 0.522(10) 1 calc PR B 1
H17B H 0.7417 0.7431 0.9330 0.138 Uiso 0.522(10) 1 calc PR B 1
H17C H 0.7528 0.6459 0.9160 0.138 Uiso 0.522(10) 1 calc PR B 1
C17' C 0.7148(4) 0.7226(9) 0.9319(8) 0.092(2) Uani 0.478(10) 1 d P B 2
H17D H 0.6956 0.7538 0.9618 0.138 Uiso 0.478(10) 1 calc PR B 2
H17E H 0.7325 0.7631 0.9090 0.138 Uiso 0.478(10) 1 calc PR B 2
H17F H 0.7267 0.6838 0.9728 0.138 Uiso 0.478(10) 1 calc PR B 2
C18 C 0.72789(15) 0.6462(4) 0.7842(4) 0.0897(16) Uani 0.764(7) 1 d P B 1
H18A H 0.7143 0.6218 0.7356 0.135 Uiso 0.764(7) 1 calc PR B 1
H18B H 0.7448 0.6036 0.8067 0.135 Uiso 0.764(7) 1 calc PR B 1
H18C H 0.7413 0.6963 0.7641 0.135 Uiso 0.764(7) 1 calc PR B 1
C18' C 0.7047(5) 0.6973(13) 0.7843(12) 0.0897(16) Uani 0.236(7) 1 d P B 2
H18D H 0.7131 0.6485 0.7501 0.108 Uiso 0.236(7) 1 calc PR B 2
H18E H 0.7229 0.7427 0.7824 0.108 Uiso 0.236(7) 1 calc PR B 2
H18F H 0.6820 0.7186 0.7600 0.108 Uiso 0.236(7) 1 calc PR B 2
C19 C 0.58929(6) 0.91361(12) 0.71010(13) 0.0291(4) Uani 1 1 d . . .
O2 O 0.58188(5) 0.97737(9) 0.66400(10) 0.0416(4) Uani 1 1 d . . .
N3 N 0.59595(5) 0.83166(10) 0.68389(10) 0.0286(3) Uani 1 1 d . . .
C20 C 0.59322(6) 0.81207(12) 0.59154(12) 0.0287(4) Uani 1 1 d . . .
C21 C 0.55865(6) 0.79522(13) 0.55372(14) 0.0357(5) Uani 1 1 d . . .
C22 C 0.55723(7) 0.77338(16) 0.46418(16) 0.0453(6) Uani 1 1 d . . .
H22A H 0.5345 0.7626 0.4380 0.054 Uiso 1 1 calc R . .
C23 C 0.58839(8) 0.76740(15) 0.41378(15) 0.0463(6) Uani 1 1 d . . .
H23A H 0.5867 0.7526 0.3541 0.056 Uiso 1 1 calc R . .
C24 C 0.62230(7) 0.78327(16) 0.45135(15) 0.0444(5) Uani 1 1 d . . .
H24A H 0.6433 0.7789 0.4166 0.053 Uiso 1 1 calc R . .
C25 C 0.62560(6) 0.80575(14) 0.54067(14) 0.0353(5) Uani 1 1 d . . .
C26 C 0.52381(7) 0.80308(19) 0.60682(18) 0.0531(6) Uani 1 1 d . . .
H26A H 0.5309 0.8131 0.6687 0.064 Uiso 1 1 calc R . .
C27 C 0.50061(12) 0.7212(3) 0.6048(3) 0.1155(16) Uani 1 1 d . . .
H27A H 0.5147 0.6733 0.6277 0.173 Uiso 1 1 calc R . .
H27B H 0.4934 0.7089 0.5449 0.173 Uiso 1 1 calc R . .
H27C H 0.4791 0.7294 0.6407 0.173 Uiso 1 1 calc R . .
C28 C 0.50136(10) 0.8799(3) 0.5781(3) 0.0997(13) Uani 1 1 d . . .
H28A H 0.5167 0.9307 0.5757 0.150 Uiso 1 1 calc R . .
H28B H 0.4818 0.8894 0.6197 0.150 Uiso 1 1 calc R . .
H28C H 0.4912 0.8690 0.5204 0.150 Uiso 1 1 calc R . .
C29 C 0.66287(6) 0.82713(18) 0.58066(16) 0.0465(6) Uani 1 1 d . . .
H29A H 0.6599 0.8284 0.6452 0.056 Uiso 1 1 calc R . .
C30 C 0.67526(11) 0.9149(2) 0.5525(3) 0.1069(15) Uani 1 1 d . . .
H30A H 0.6560 0.9563 0.5634 0.160 Uiso 1 1 calc R . .
H30B H 0.6810 0.9141 0.4904 0.160 Uiso 1 1 calc R . .
H30C H 0.6968 0.9310 0.5856 0.160 Uiso 1 1 calc R . .
C31 C 0.69135(10) 0.7589(2) 0.5597(4) 0.0974(14) Uani 1 1 d . . .
H31A H 0.7129 0.7691 0.5948 0.146 Uiso 1 1 calc R . .
H31B H 0.6976 0.7620 0.4979 0.146 Uiso 1 1 calc R . .
H31C H 0.6816 0.7023 0.5730 0.146 Uiso 1 1 calc R . .

loop_
_atom_site_aniso_label
_atom_site_aniso_U_11
_atom_site_aniso_U_22
_atom_site_aniso_U_33
_atom_site_aniso_U_23
_atom_site_aniso_U_13
_atom_site_aniso_U_12
Cu1 0.03727(15) 0.02260(14) 0.02398(14) -0.00103(9) -0.00501(9) 0.00265(9)
O3 0.132(2) 0.0334(9) 0.0411(10) -0.0109(8) -0.0246(11) 0.0211(11)
N1 0.0316(8) 0.0255(8) 0.0232(8) 0.0002(6) -0.0015(6) -0.0016(6)
C1 0.0349(10) 0.0286(10) 0.0254(10) -0.0001(8) -0.0022(8) -0.0010(8)
C2 0.0466(12) 0.0360(11) 0.0250(10) -0.0043(8) -0.0018(8) -0.0029(9)
C3 0.0487(13) 0.0267(10) 0.0343(11) -0.0084(8) 0.0018(9) -0.0011(9)
C4 0.0461(12) 0.0226(9) 0.0357(11) 0.0006(8) -0.0005(9) -0.0016(8)
C5 0.0340(10) 0.0233(9) 0.0273(9) 0.0009(7) -0.0001(8) -0.0039(7)
C6 0.0383(10) 0.0316(10) 0.0271(10) 0.0011(8) -0.0034(8) 0.0008(8)
O1 0.0750(12) 0.0422(9) 0.0271(8) 0.0046(7) -0.0090(8) 0.0100(8)
N2 0.0404(9) 0.0264(8) 0.0270(8) 0.0034(7) -0.0052(7) 0.0013(7)
C7 0.0414(11) 0.0295(10) 0.0287(10) 0.0008(8) -0.0070(8) 0.0033(8)
C8 0.0529(14) 0.0307(11) 0.0376(12) 0.0003(9) -0.0015(10) 0.0024(9)
C9 0.079(2) 0.0311(12) 0.0538(15) 0.0070(11) -0.0047(13) -0.0002(12)
C10 0.075(2) 0.0420(14) 0.0727(19) 0.0035(13) -0.0205(15) 0.0223(14)
C11 0.0501(15) 0.0518(16) 0.085(2) 0.0001(14) -0.0151(14) 0.0159(12)
C12 0.0406(13) 0.0434(13) 0.0627(16) 0.0044(11) -0.0120(11) 0.0054(10)
C13 0.0547(15) 0.0376(13) 0.0727(18) -0.0010(12) 0.0135(13) -0.0070(11)
C14 0.087(3) 0.228(6) 0.074(3) 0.024(3) 0.018(2) -0.046(3)
C15 0.0569(19) 0.131(3) 0.086(2) -0.015(2) -0.0100(17) 0.016(2)
C16 0.0404(14) 0.0557(17) 0.122(3) 0.0112(18) 0.0007(17) -0.0025(13)
C17 0.081(6) 0.102(7) 0.093(3) -0.024(5) -0.007(5) -0.038(4)
C17' 0.081(6) 0.102(7) 0.093(3) -0.024(5) -0.007(5) -0.038(4)
C18 0.080(3) 0.088(4) 0.101(4) 0.006(3) 0.016(3) -0.008(3)
C18' 0.080(3) 0.088(4) 0.101(4) 0.006(3) 0.016(3) -0.008(3)
C19 0.0342(10) 0.0266(9) 0.0263(9) 0.0003(7) -0.0010(8) -0.0009(8)
O2 0.0688(11) 0.0254(7) 0.0306(8) 0.0064(6) -0.0035(7) 0.0035(7)
N3 0.0378(9) 0.0246(8) 0.0235(8) -0.0005(6) -0.0024(7) 0.0034(7)
C20 0.0389(10) 0.0217(9) 0.0256(9) 0.0014(7) -0.0055(8) 0.0014(8)
C21 0.0407(11) 0.0322(11) 0.0341(11) 0.0001(9) -0.0074(9) -0.0009(9)
C22 0.0540(14) 0.0434(12) 0.0385(12) -0.0035(10) -0.0185(11) -0.0022(11)
C23 0.0699(17) 0.0411(12) 0.0279(11) -0.0064(9) -0.0147(11) 0.0060(11)
C24 0.0591(15) 0.0444(13) 0.0297(11) -0.0029(10) 0.0003(10) 0.0096(11)
C25 0.0422(12) 0.0348(11) 0.0290(10) -0.0053(8) -0.0042(9) 0.0049(9)
C26 0.0410(13) 0.0716(18) 0.0468(14) -0.0011(13) -0.0053(11) -0.0099(12)
C27 0.094(3) 0.104(3) 0.148(4) -0.013(3) 0.036(3) -0.056(3)
C28 0.056(2) 0.124(3) 0.120(3) 0.006(3) 0.012(2) 0.032(2)
C29 0.0387(12) 0.0645(16) 0.0363(12) -0.0106(11) -0.0002(9) 0.0033(11)
C30 0.089(3) 0.065(2) 0.167(4) 0.006(2) -0.056(3) -0.027(2)
C31 0.055(2) 0.086(3) 0.152(4) -0.024(2) -0.026(2) 0.0170(17)

loop_
_atom_type_symbol
_atom_type_description
_atom_type_scat_dispersion_real
_atom_type_scat_dispersion_imag
_atom_type_scat_source
C C 0.0033 0.0016 'International Tables Vol C Tables 4.2.6.8 and 6.1.1.4'
H H 0.0000 0.0000 'International Tables Vol C Tables 4.2.6.8 and 6.1.1.4'
N N 0.0061 0.0033 'International Tables Vol C Tables 4.2.6.8 and 6.1.1.4'
O O 0.0106 0.0060 'International Tables Vol C Tables 4.2.6.8 and 6.1.1.4'
Cu Cu 0.3201 1.2651 'International Tables Vol C Tables 4.2.6.8 and 6.1.1.4'

loop_
_geom_angle_atom_site_label_1
_geom_angle_atom_site_label_2
_geom_angle_atom_site_label_3
_geom_angle
N1 Cu1 O3 172.98(9)
N1 Cu1 N2 81.67(7)
O3 Cu1 N2 102.10(8)
N1 Cu1 N3 81.09(7)
O3 Cu1 N3 95.31(8)
N2 Cu1 N3 162.57(7)
Cu1 O3 HO1 128(6)
Cu1 O3 HO2 132(3)
HO1 O3 HO2 99(6)
C5 N1 C1 123.70(17)
C5 N1 Cu1 118.35(13)
C1 N1 Cu1 117.89(13)
N1 C1 C2 119.17(18)
N1 C1 C6 112.18(17)
C2 C1 C6 128.63(18)
C1 C2 C3 118.45(19)
C1 C2 H2A 120.8
C3 C2 H2A 120.8
C4 C3 C2 120.74(19)
C4 C3 H3A 119.6
C2 C3 H3A 119.6
C3 C4 C5 118.28(19)
C3 C4 H4A 120.9
C5 C4 H4A 120.9
N1 C5 C4 119.66(18)
N1 C5 C19 112.59(16)
C4 C5 C19 127.75(18)
O1 C6 N2 128.12(19)
O1 C6 C1 119.61(18)
N2 C6 C1 112.25(17)
C6 N2 C7 117.68(16)
C6 N2 Cu1 115.82(13)
C7 N2 Cu1 126.23(13)
C8 C7 C12 121.5(2)
C8 C7 N2 119.92(19)
C12 C7 N2 118.48(19)
C7 C8 C9 117.8(2)
C7 C8 C13 122.2(2)
C9 C8 C13 120.0(2)
C10 C9 C8 121.1(2)
C10 C9 H9A 119.5
C8 C9 H9A 119.5
C11 C10 C9 119.9(2)
C11 C10 H10A 120.1
C9 C10 H10A 120.0
C10 C11 C12 121.8(3)
C10 C11 H11A 119.1
C12 C11 H11A 119.1
C11 C12 C7 117.9(2)
C11 C12 C16 120.2(2)
C7 C12 C16 121.9(2)
C15 C13 C14 110.4(3)
C15 C13 C8 111.1(2)
C14 C13 C8 111.8(3)
C15 C13 H13A 107.8
C14 C13 H13A 107.8
C8 C13 H13A 107.8
C13 C14 H14A 109.5
C13 C14 H14B 109.5
H14A C14 H14B 109.5
C13 C14 H14C 109.5
H14A C14 H14C 109.5
H14B C14 H14C 109.5
C13 C15 H15A 109.5
C13 C15 H15B 109.5
H15A C15 H15B 109.5
C13 C15 H15C 109.5
H15A C15 H15C 109.5
H15B C15 H15C 109.5
C18' C16 C17' 120.6(10)
C18' C16 C12 124.2(9)
C17' C16 C12 115.0(6)
C18' C16 C18 45.3(9)
C17' C16 C18 116.2(6)
C12 C16 C18 111.8(3)
C18' C16 C17 119.3(10)
C17' C16 C17 33.3(5)
C12 C16 C17 109.2(5)
C18 C16 C17 91.6(5)
C18' C16 H16A 69.9
C17' C16 H16A 82.9
C12 C16 H16A 114.0
C18 C16 H16A 114.0
C17 C16 H16A 114.0
C16 C17 H17A 109.5
C16 C17 H17B 109.5
C16 C17 H17C 109.5
C16 C17' H17D 109.5
C16 C17' H17E 109.5
H17D C17' H17E 109.5
C16 C17' H17F 109.5
H17D C17' H17F 109.5
H17E C17' H17F 109.5
C16 C18 H18A 109.5
C16 C18 H18B 109.5
C16 C18 H18C 109.5
C16 C18' H18D 109.5
C16 C18' H18E 109.5
H18D C18' H18E 109.5
C16 C18' H18F 109.5
H18D C18' H18F 109.5
H18E C18' H18F 109.5
O2 C19 N3 128.30(18)
O2 C19 C5 120.42(17)
N3 C19 C5 111.28(16)
C19 N3 C20 118.20(16)
C19 N3 Cu1 116.60(13)
C20 N3 Cu1 125.20(12)
C21 C20 C25 120.95(18)
C21 C20 N3 119.80(18)
C25 C20 N3 119.18(18)
C22 C21 C20 118.1(2)
C22 C21 C26 120.3(2)
C20 C21 C26 121.54(19)
C23 C22 C21 121.6(2)
C23 C22 H22A 119.2
C21 C22 H22A 119.2
C22 C23 C24 120.1(2)
C22 C23 H23A 120.0
C24 C23 H23A 120.0
C23 C24 C25 121.2(2)
C23 C24 H24A 119.4
C25 C24 H24A 119.4
C24 C25 C20 118.1(2)
C24 C25 C29 120.9(2)
C20 C25 C29 120.97(18)
C28 C26 C21 111.6(2)
C28 C26 C27 110.2(3)
C21 C26 C27 113.1(3)
C28 C26 H26A 107.2
C21 C26 H26A 107.2
C27 C26 H26A 107.2
C26 C27 H27A 109.5
C26 C27 H27B 109.5
H27A C27 H27B 109.5
C26 C27 H27C 109.5
H27A C27 H27C 109.5
H27B C27 H27C 109.5
C26 C28 H28A 109.5
C26 C28 H28B 109.5
H28A C28 H28B 109.5
C26 C28 H28C 109.5
H28A C28 H28C 109.5
H28B C28 H28C 109.5
C30 C29 C31 111.3(3)
C30 C29 C25 110.7(2)
C31 C29 C25 112.3(2)
C30 C29 H29A 107.4
C31 C29 H29A 107.4
C25 C29 H29A 107.4
C29 C30 H30A 109.5
C29 C30 H30B 109.5
H30A C30 H30B 109.5
C29 C30 H30C 109.5
H30A C30 H30C 109.5
H30B C30 H30C 109.5
C29 C31 H31A 109.5
C29 C31 H31B 109.5
H31A C31 H31B 109.5
C29 C31 H31C 109.5
H31A C31 H31C 109.5
H31B C31 H31C 109.5

loop_
_geom_bond_atom_site_label_1
_geom_bond_atom_site_label_2
_geom_bond_distance
Cu1 N1 1.9025(16)
Cu1 O3 1.9488(19)
Cu1 N2 1.9566(16)
Cu1 N3 1.9583(16)
O3 HO1 0.79(8)
O3 HO2 0.89(6)
N1 C5 1.327(2)
N1 C1 1.336(2)
C1 C2 1.379(3)
C1 C6 1.511(3)
C2 C3 1.391(3)
C2 H2A 0.9300
C3 C4 1.381(3)
C3 H3A 0.9300
C4 C5 1.382(3)
C4 H4A 0.9300
C5 C19 1.512(3)
C6 O1 1.230(3)
C6 N2 1.342(3)
N2 C7 1.438(3)
C7 C8 1.391(3)
C7 C12 1.399(3)
C8 C9 1.401(3)
C8 C13 1.514(3)
C9 C10 1.376(4)
C9 H9A 0.9300
C10 C11 1.359(4)
C10 H10A 0.9300
C11 C12 1.388(3)
C11 H11A 0.9300
C12 C16 1.510(4)
C13 C15 1.498(4)
C13 C14 1.504(5)
C13 H13A 0.9800
C14 H14A 0.9600
C14 H14B 0.9600
C14 H14C 0.9600
C15 H15A 0.9600
C15 H15B 0.9600
C15 H15C 0.9600
C16 C18' 1.234(17)
C16 C17' 1.400(11)
C16 C18 1.615(6)
C16 C17 1.620(11)
C16 H16A 0.9800
C17 H17A 0.9600
C17 H17B 0.9600
C17 H17C 0.9600
C17' H17D 0.9600
C17' H17E 0.9600
C17' H17F 0.9600
C18 H18A 0.9600
C18 H18B 0.9600
C18 H18C 0.9600
C18' H18D 0.9600
C18' H18E 0.9600
C18' H18F 0.9600
C19 O2 1.231(2)
C19 N3 1.342(2)
N3 C20 1.428(2)
C20 C21 1.404(3)
C20 C25 1.409(3)
C21 C22 1.392(3)
C21 C26 1.504(3)
C22 C23 1.367(4)
C22 H22A 0.9300
C23 C24 1.379(4)
C23 H23A 0.9300
C24 C25 1.396(3)
C24 H24A 0.9300
C25 C29 1.519(3)
C26 C28 1.500(5)
C26 C27 1.515(5)
C26 H26A 0.9800
C27 H27A 0.9600
C27 H27B 0.9600
C27 H27C 0.9600
C28 H28A 0.9600
C28 H28B 0.9600
C28 H28C 0.9600
C29 C30 1.483(4)
C29 C31 1.507(4)
C29 H29A 0.9800
C30 H30A 0.9600
C30 H30B 0.9600
C30 H30C 0.9600
C31 H31A 0.9600
C31 H31B 0.9600
C31 H31C 0.9600

loop_
_geom_torsion_atom_site_label_1
_geom_torsion_atom_site_label_2
_geom_torsion_atom_site_label_3
_geom_torsion_atom_site_label_4
_geom_torsion
O3 Cu1 N1 C5 -58.4(7)
N2 Cu1 N1 C5 178.64(15)
N3 Cu1 N1 C5 1.21(14)
O3 Cu1 N1 C1 118.9(7)
N2 Cu1 N1 C1 -4.03(15)
N3 Cu1 N1 C1 178.53(15)
C5 N1 C1 C2 0.5(3)
Cu1 N1 C1 C2 -176.66(15)
C5 N1 C1 C6 -178.24(17)
Cu1 N1 C1 C6 4.6(2)
N1 C1 C2 C3 -0.4(3)
C6 C1 C2 C3 178.2(2)
C1 C2 C3 C4 0.2(3)
C2 C3 C4 C5 -0.2(3)
C1 N1 C5 C4 -0.5(3)
Cu1 N1 C5 C4 176.68(15)
C1 N1 C5 C19 -179.99(17)
Cu1 N1 C5 C19 -2.8(2)
C3 C4 C5 N1 0.3(3)
C3 C4 C5 C19 179.7(2)
N1 C1 C6 O1 176.2(2)
C2 C1 C6 O1 -2.4(4)
N1 C1 C6 N2 -2.3(3)
C2 C1 C6 N2 179.0(2)
O1 C6 N2 C7 -4.7(3)
C1 C6 N2 C7 173.72(17)
O1 C6 N2 Cu1 -179.2(2)
C1 C6 N2 Cu1 -0.8(2)
N1 Cu1 N2 C6 2.51(15)
O3 Cu1 N2 C6 -171.47(17)
N3 Cu1 N2 C6 11.0(3)
N1 Cu1 N2 C7 -171.45(17)
O3 Cu1 N2 C7 14.57(19)
N3 Cu1 N2 C7 -163.0(2)
C6 N2 C7 C8 87.7(2)
Cu1 N2 C7 C8 -98.4(2)
C6 N2 C7 C12 -95.5(2)
Cu1 N2 C7 C12 78.4(2)
C12 C7 C8 C9 1.6(3)
N2 C7 C8 C9 178.3(2)
C12 C7 C8 C13 -177.1(2)
N2 C7 C8 C13 -0.4(3)
C7 C8 C9 C10 -1.8(4)
C13 C8 C9 C10 176.9(3)
C8 C9 C10 C11 1.3(4)
C9 C10 C11 C12 -0.6(5)
C10 C11 C12 C7 0.5(4)
C10 C11 C12 C16 -179.7(3)
C8 C7 C12 C11 -1.0(4)
N2 C7 C12 C11 -177.7(2)
C8 C7 C12 C16 179.2(3)
N2 C7 C12 C16 2.5(4)
C7 C8 C13 C15 105.5(3)
C9 C8 C13 C15 -73.2(3)
C7 C8 C13 C14 -130.8(3)
C9 C8 C13 C14 50.5(4)
C11 C12 C16 C18' 92.6(12)
C7 C12 C16 C18' -87.5(12)
C11 C12 C16 C17' -92.7(8)
C7 C12 C16 C17' 87.2(7)
C11 C12 C16 C18 42.7(4)
C7 C12 C16 C18 -137.5(3)
C11 C12 C16 C17 -57.2(6)
C7 C12 C16 C17 122.6(5)
N1 C5 C19 O2 -176.68(19)
C4 C5 C19 O2 3.9(3)
N1 C5 C19 N3 3.4(2)
C4 C5 C19 N3 -176.1(2)
O2 C19 N3 C20 -2.3(3)
C5 C19 N3 C20 177.64(17)
O2 C19 N3 Cu1 177.54(18)
C5 C19 N3 Cu1 -2.5(2)
N1 Cu1 N3 C19 0.94(15)
O3 Cu1 N3 C19 174.86(16)
N2 Cu1 N3 C19 -7.6(3)
N1 Cu1 N3 C20 -179.26(17)
O3 Cu1 N3 C20 -5.34(18)
N2 Cu1 N3 C20 172.2(2)
C19 N3 C20 C21 -82.2(2)
Cu1 N3 C20 C21 98.0(2)
C19 N3 C20 C25 100.9(2)
Cu1 N3 C20 C25 -78.9(2)
C25 C20 C21 C22 -1.0(3)
N3 C20 C21 C22 -177.79(19)
C25 C20 C21 C26 -179.0(2)
N3 C20 C21 C26 4.1(3)
C20 C21 C22 C23 0.6(3)
C26 C21 C22 C23 178.7(2)
C21 C22 C23 C24 -0.1(4)
C22 C23 C24 C25 -0.1(4)
C23 C24 C25 C20 -0.2(3)
C23 C24 C25 C29 -177.2(2)
C21 C20 C25 C24 0.7(3)
N3 C20 C25 C24 177.59(19)
C21 C20 C25 C29 177.8(2)
N3 C20 C25 C29 -5.4(3)
C22 C21 C26 C28 -68.3(3)
C20 C21 C26 C28 109.7(3)
C22 C21 C26 C27 56.6(4)
C20 C21 C26 C27 -125.4(3)
C24 C25 C29 C30 75.1(3)
C20 C25 C29 C30 -101.9(3)
C24 C25 C29 C31 -50.0(4)
C20 C25 C29 C31 133.0(3)
